data_4501736
loop_
_publ_author_name
'Nishizawa, Natsuko'
'Furukawa, Daisuke'
'Kobatake, Seiya'
'Matsumoto, Akikazu'

_publ_section_title
;
 Crystal Phase Transition and Solid-State Photoisomerization of Benzyl
 (Z,Z)-Muconate Polymorphs Studied by Direct Observation of Crystal
 Structure Change
;
_journal_issue 7
_journal_name_full 'Crystal Growth &amp; Design'
_journal_page_first 3203
_journal_paper_doi 10.1021/cg100341g
_journal_volume 10
_journal_year 2010
_chemical_formula_moiety 'C20 H18 O4'
_chemical_formula_sum 'C20 H18 O4'
_chemical_formula_weight 322.34
_chemical_name_systematic
; 
 Dibenzyl (Z,Z)-muconate (gamma) 
;
_space_group_IT_number 14
_symmetry_cell_setting monoclinic
_symmetry_space_group_name_Hall '-P 2yn'
_symmetry_space_group_name_H-M 'P 1 21/n 1'
_atom_sites_solution_hydrogens geom
_atom_sites_solution_primary direct
_atom_sites_solution_secondary difmap
_audit_creation_method SHELXL-97
_cell_angle_alpha 90.00
_cell_angle_beta 97.975(11)
_cell_angle_gamma 90.00
_cell_formula_units_Z 2
_cell_length_a 5.7625(14)
_cell_length_b 20.403(5)
_cell_length_c 7.2285(18)
_cell_measurement_reflns_used 3708
_cell_measurement_temperature 296(2)
_cell_measurement_theta_max 27.1
_cell_measurement_theta_min 3.5
_cell_volume 841.7(4)
_computing_cell_refinement PROCESS-AUTO
_computing_data_collection PROCESS-AUTO
_computing_data_reduction CrystalStructure
_computing_publication_material 'CrystalStructure 3.8'
_computing_structure_refinement 'SHELXL-97 (Sheldrick, 1997)'
_computing_structure_solution SIR92
_diffrn_ambient_temperature 296(2)
_diffrn_detector_area_resol_mean 10.00
_diffrn_measured_fraction_theta_full 0.999
_diffrn_measured_fraction_theta_max 0.999
_diffrn_measurement_device_type 'Rigaku RAXIS-RAPID'
_diffrn_measurement_method \w
_diffrn_radiation_monochromator graphite
_diffrn_radiation_source 'fine-focus sealed tube'
_diffrn_radiation_type MoK\a
_diffrn_radiation_wavelength 0.71075
_diffrn_reflns_av_R_equivalents 0.0501
_diffrn_reflns_av_sigmaI/netI 0.0380
_diffrn_reflns_limit_h_max 6
_diffrn_reflns_limit_h_min -7
_diffrn_reflns_limit_k_max 26
_diffrn_reflns_limit_k_min -26
_diffrn_reflns_limit_l_max 9
_diffrn_reflns_limit_l_min -9
_diffrn_reflns_number 8026
_diffrn_reflns_theta_full 27.30
_diffrn_reflns_theta_max 27.30
_diffrn_reflns_theta_min 3.02
_exptl_absorpt_coefficient_mu 0.088
_exptl_absorpt_correction_T_max 0.9912
_exptl_absorpt_correction_T_min 0.9740
_exptl_absorpt_correction_type multi-scan
_exptl_absorpt_process_details
;
  Higashi, T. (1995). Program for Absorption Correction.
  Rigaku Corporation, Tokyo, Japan.
;
_exptl_crystal_colour colorless
_exptl_crystal_density_diffrn 1.272
_exptl_crystal_density_method 'not measured'
_exptl_crystal_description block
_exptl_crystal_F_000 340
_exptl_crystal_size_max 0.30
_exptl_crystal_size_mid 0.20
_exptl_crystal_size_min 0.10
_refine_diff_density_max 0.115
_refine_diff_density_min -0.218
_refine_diff_density_rms 0.045
_refine_ls_extinction_method none
_refine_ls_goodness_of_fit_ref 1.028
_refine_ls_hydrogen_treatment constr
_refine_ls_matrix_type full
_refine_ls_number_parameters 110
_refine_ls_number_reflns 1900
_refine_ls_number_restraints 0
_refine_ls_restrained_S_all 1.028
_refine_ls_R_factor_all 0.0732
_refine_ls_R_factor_gt 0.0442
_refine_ls_shift/su_max 0.000
_refine_ls_shift/su_mean 0.000
_refine_ls_structure_factor_coef Fsqd
_refine_ls_weighting_details 'calc w=1/[\s^2^(Fo^2^)+(0.0602P)^2^+0.0000P] where P=(Fo^2^+2Fc^2^)/3'
_refine_ls_weighting_scheme calc
_refine_ls_wR_factor_gt 0.1020
_refine_ls_wR_factor_ref 0.1107
_reflns_number_gt 1282
_reflns_number_total 1900
_reflns_threshold_expression >2sigma(I)
_cod_data_source_file cg100341g_si_008.cif
_cod_data_source_block ZZ-Bn_gamma23
_cod_database_code 4501736

loop_
_symmetry_equiv_pos_as_xyz
'x, y, z'
'-x+1/2, y+1/2, -z+1/2'
'-x, -y, -z'
'x-1/2, -y-1/2, z-1/2'

loop_
_atom_site_label
_atom_site_type_symbol
_atom_site_fract_x
_atom_site_fract_y
_atom_site_fract_z
_atom_site_U_iso_or_equiv
_atom_site_adp_type
_atom_site_occupancy
_atom_site_symmetry_multiplicity
_atom_site_calc_flag
_atom_site_refinement_flags
O1 O 0.16175(18) 0.52268(5) 0.25831(14) 0.0582(3) Uani 1 1 d .
O2 O 0.37946(16) 0.58887(5) 0.46076(12) 0.0484(3) Uani 1 1 d .
C1 C 0.5902(2) 0.51621(7) 0.06300(18) 0.0430(3) Uani 1 1 d .
H1 H 0.7396 0.5170 0.0282 0.052 Uiso 1 1 calc R
C2 C 0.5638(2) 0.54517(7) 0.22497(19) 0.0463(4) Uani 1 1 d .
H2 H 0.6963 0.5646 0.2908 0.056 Uiso 1 1 calc R
C3 C 0.3460(2) 0.54937(6) 0.30924(17) 0.0402(3) Uani 1 1 d .
C4 C 0.1783(2) 0.59941(7) 0.55591(18) 0.0455(4) Uani 1 1 d .
H3 H 0.1137 0.5576 0.5873 0.055 Uiso 1 1 calc R
H4 H 0.0582 0.6231 0.4752 0.055 Uiso 1 1 calc R
C5 C 0.2528(2) 0.63821(6) 0.73087(17) 0.0389(3) Uani 1 1 d .
C6 C 0.4556(3) 0.67518(7) 0.75795(19) 0.0503(4) Uani 1 1 d .
H5 H 0.5538 0.6760 0.6662 0.060 Uiso 1 1 calc R
C7 C 0.5139(3) 0.71103(7) 0.9201(2) 0.0592(4) Uani 1 1 d .
H6 H 0.6516 0.7354 0.9370 0.071 Uiso 1 1 calc R
C8 C 0.3695(3) 0.71088(7) 1.0568(2) 0.0581(4) Uani 1 1 d .
H7 H 0.4090 0.7350 1.1658 0.070 Uiso 1 1 calc R
C9 C 0.1659(3) 0.67464(7) 1.0303(2) 0.0562(4) Uani 1 1 d .
H8 H 0.0667 0.6747 1.1214 0.067 Uiso 1 1 calc R
C10 C 0.1079(3) 0.63812(7) 0.86935(18) 0.0483(4) Uani 1 1 d .
H9 H -0.0289 0.6134 0.8537 0.058 Uiso 1 1 calc R

loop_
_atom_site_aniso_label
_atom_site_aniso_U_11
_atom_site_aniso_U_22
_atom_site_aniso_U_33
_atom_site_aniso_U_23
_atom_site_aniso_U_13
_atom_site_aniso_U_12
O1 0.0461(7) 0.0761(7) 0.0541(6) -0.0205(5) 0.0138(5) -0.0189(5)
O2 0.0432(6) 0.0627(7) 0.0411(5) -0.0150(5) 0.0117(4) -0.0095(5)
C1 0.0342(7) 0.0520(8) 0.0433(7) -0.0056(6) 0.0073(6) -0.0026(6)
C2 0.0359(7) 0.0582(9) 0.0444(8) -0.0112(6) 0.0039(6) -0.0074(7)
C3 0.0406(8) 0.0437(8) 0.0359(7) -0.0039(6) 0.0041(6) -0.0042(6)
C4 0.0404(8) 0.0552(8) 0.0421(7) -0.0046(6) 0.0099(6) -0.0044(6)
C5 0.0437(8) 0.0365(7) 0.0369(7) 0.0019(5) 0.0071(6) 0.0045(6)
C6 0.0538(9) 0.0527(9) 0.0470(8) -0.0090(7) 0.0160(7) -0.0075(7)
C7 0.0601(11) 0.0573(10) 0.0610(10) -0.0161(8) 0.0112(8) -0.0117(8)
C8 0.0748(12) 0.0534(10) 0.0464(8) -0.0139(7) 0.0097(8) 0.0045(8)
C9 0.0711(12) 0.0562(10) 0.0459(8) -0.0024(7) 0.0244(8) 0.0071(8)
C10 0.0515(9) 0.0482(8) 0.0477(8) 0.0010(6) 0.0154(7) 0.0002(7)

loop_
_atom_type_symbol
_atom_type_description
_atom_type_scat_dispersion_real
_atom_type_scat_dispersion_imag
_atom_type_scat_source
C C 0.0033 0.0016 'International Tables Vol C Tables 4.2.6.8 and 6.1.1.4'
H H 0.0000 0.0000 'International Tables Vol C Tables 4.2.6.8 and 6.1.1.4'
O O 0.0106 0.0060 'International Tables Vol C Tables 4.2.6.8 and 6.1.1.4'

loop_
_geom_angle_atom_site_label_1
_geom_angle_atom_site_label_2
_geom_angle_atom_site_label_3
_geom_angle
_geom_angle_site_symmetry_3
C3 O2 C4 116.16(10) .
C2 C1 C1 126.47(16) 3_665
C1 C2 C3 126.48(13) .
O1 C3 O2 122.55(11) .
O1 C3 C2 127.83(12) .
O2 C3 C2 109.62(11) .
O2 C4 C5 108.96(11) .
C6 C5 C10 118.66(12) .
C6 C5 C4 122.94(11) .
C10 C5 C4 118.38(13) .
C5 C6 C7 120.67(13) .
C8 C7 C6 120.45(15) .
C7 C8 C9 119.30(14) .
C8 C9 C10 120.51(13) .
C9 C10 C5 120.40(14) .

loop_
_geom_bond_atom_site_label_1
_geom_bond_atom_site_label_2
_geom_bond_distance
_geom_bond_site_symmetry_2
O1 C3 1.2043(16) .
O2 C3 1.3520(15) .
O2 C4 1.4437(15) .
C1 C2 1.3389(17) .
C1 C1 1.444(3) 3_665
C2 C3 1.4719(18) .
C4 C5 1.5033(18) .
C5 C6 1.382(2) .
C5 C10 1.3896(17) .
C6 C7 1.3831(19) .
C7 C8 1.377(2) .
C8 C9 1.378(2) .
C9 C10 1.3832(19) .

loop_
_geom_torsion_atom_site_label_1
_geom_torsion_atom_site_label_2
_geom_torsion_atom_site_label_3
_geom_torsion_atom_site_label_4
_geom_torsion
_geom_torsion_site_symmetry_1
C1 C1 C2 C3 0.7(3) 3_665
C4 O2 C3 O1 -2.1(2) .
C4 O2 C3 C2 178.28(11) .
C1 C2 C3 O1 7.8(3) .
C1 C2 C3 O2 -172.63(14) .
C3 O2 C4 C5 174.06(11) .
O2 C4 C5 C6 19.74(19) .
O2 C4 C5 C10 -161.92(12) .
C10 C5 C6 C7 0.4(2) .
C4 C5 C6 C7 178.76(14) .
C5 C6 C7 C8 -0.6(2) .
C6 C7 C8 C9 0.0(2) .
C7 C8 C9 C10 0.7(2) .
C8 C9 C10 C5 -0.9(2) .
C6 C5 C10 C9 0.3(2) .
C4 C5 C10 C9 -178.12(13) .
